data_7131931
loop_
_publ_author_name
'Kim, Sung Kuk'
'Yang, Ju Ho'

_publ_section_title
;
 A Squaramide Cage Capable of Binding and Extracting H2PO4- and HP2O73- in
 Highly Polar Protic Media
;
_journal_name_full 'Chemical Communications'
_journal_paper_doi 10.1039/D3CC02611F
_journal_year 2023
_chemical_formula_moiety 'C60 H59.962 Cl0.038 N6 O9, C16 H36 N, 3(C H4 O), C H Cl2.864, 1.045(C H Cl3), H2 O4 P'
_chemical_formula_sum 'C81.04 H112.01 Cl6.04 N7 O16 P'
_chemical_formula_weight 1685.32
_space_group_crystal_system monoclinic
_space_group_IT_number 14
_space_group_name_Hall '-P 2yn'
_space_group_name_H-M_alt 'P 1 21/n 1'
_atom_sites_solution_hydrogens mixed
_atom_sites_solution_primary dual
_audit_creation_date 2022-09-07
_audit_creation_method
;
Olex2 1.5
(compiled 2022.04.07 svn.rca3783a0 for OlexSys, GUI svn.r6498)
;
_audit_update_record
;
2023-05-30 deposited with the CCDC.	2023-07-25 downloaded from the CCDC.
;
_cell_angle_alpha 90
_cell_angle_beta 96.6710(10)
_cell_angle_gamma 90
_cell_formula_units_Z 4
_cell_length_a 13.13170(10)
_cell_length_b 19.00400(10)
_cell_length_c 34.9608(2)
_cell_measurement_reflns_used 40929
_cell_measurement_temperature 100(1)
_cell_measurement_theta_max 76.8940
_cell_measurement_theta_min 2.5390
_cell_volume 8665.57(10)
_computing_cell_refinement 'CrysAlisPro 1.171.41.123a (Rigaku OD, 2022)'
_computing_data_collection 'CrysAlisPro 1.171.41.123a (Rigaku OD, 2022)'
_computing_data_reduction 'CrysAlisPro 1.171.41.123a (Rigaku OD, 2022)'
_computing_molecular_graphics 'Olex2 1.5 (Dolomanov et al., 2009)'
_computing_publication_material 'Olex2 1.5 (Dolomanov et al., 2009)'
_computing_structure_refinement 'SHELXL 2018/3 (Sheldrick, 2015)'
_computing_structure_solution 'SHELXT  (Sheldrick, 2015)'
_diffrn_ambient_environment N~2~
_diffrn_ambient_temperature 100(1)
_diffrn_detector 'Hybrid Pixel Array Detector'
_diffrn_detector_area_resol_mean 10.0000
_diffrn_detector_type HyPix
_diffrn_measured_fraction_theta_full 0.992
_diffrn_measured_fraction_theta_max 0.955
_diffrn_measurement_details
;
List of Runs (angles in degrees, time in seconds):

  # Type    Start    End  Width  t~exp~   \w     \q     \k     \f   Frames
#--------------------------------------------------------------------------
  1  \w   -120.00 -30.00   0.50   27.00    --  -48.70 -67.00-104.00  180
  2  \w    -67.00  24.00   0.50   27.00    --  -48.70  67.00  29.00  182
  3  \w    -23.00  67.00   0.50   27.00    --   48.70 -67.00-104.00  180
  4  \w     35.00 127.00   0.50  103.00    --  107.75 -67.00-104.00  184
  5  \w     89.00 178.00   0.50  103.00    --  107.75  67.00  29.00  178
  6  \w   -120.00 -73.00   0.50   27.00    --  -48.70-125.00  30.00   94
  7  \w     30.00 120.00   0.50   27.00    --   48.70  67.00  29.00  180
  8  \w     35.00 120.00   0.50  103.00    --  107.75 -38.00-120.00  170
  9  \w     35.00 106.00   0.50  103.00    --  107.75 -99.00-180.00  142
 10  \w     95.00 178.00   0.50  103.00    --  107.75  38.00 -60.00  166
 11  \w     85.00 178.00   0.50  103.00    --  107.75  77.00   0.00  186
 12  \w     35.00 106.00   0.50  103.00    --  107.75 -99.00 120.00  142
 13  \w   -120.00 -45.00   0.50   27.00    --  -48.70 -77.00 -30.00  150
 14  \w   -120.00 -73.50   0.50   27.00    --  -48.70 -77.00 150.00   93
;
_diffrn_measurement_device 'four-circle diffractometer'
_diffrn_measurement_device_type 'SuperNova, Dual, Cu at home/near, HyPix'
_diffrn_measurement_method '\w scans'
_diffrn_orient_matrix_type 'CrysAlisPro convention (1999,Acta A55,543-557)'
_diffrn_orient_matrix_UB_11 -0.0655290000
_diffrn_orient_matrix_UB_12 0.0507183000
_diffrn_orient_matrix_UB_13 0.0213322000
_diffrn_orient_matrix_UB_21 -0.0980693000
_diffrn_orient_matrix_UB_22 -0.0371224000
_diffrn_orient_matrix_UB_23 -0.0182669000
_diffrn_orient_matrix_UB_31 0.0063044000
_diffrn_orient_matrix_UB_32 -0.0512052000
_diffrn_orient_matrix_UB_33 0.0343418000
_diffrn_radiation_monochromator mirror
_diffrn_radiation_probe x-ray
_diffrn_radiation_type 'Cu K\a'
_diffrn_radiation_wavelength 1.54184
_diffrn_reflns_av_R_equivalents 0.0320
_diffrn_reflns_av_unetI/netI 0.0238
_diffrn_reflns_Laue_measured_fraction_full 0.992
_diffrn_reflns_Laue_measured_fraction_max 0.955
_diffrn_reflns_limit_h_max 16
_diffrn_reflns_limit_h_min -14
_diffrn_reflns_limit_k_max 18
_diffrn_reflns_limit_k_min -23
_diffrn_reflns_limit_l_max 44
_diffrn_reflns_limit_l_min -41
_diffrn_reflns_number 65351
_diffrn_reflns_point_group_measured_fraction_full 0.992
_diffrn_reflns_point_group_measured_fraction_max 0.955
_diffrn_reflns_theta_full 67.684
_diffrn_reflns_theta_max 77.117
_diffrn_reflns_theta_min 2.545
_diffrn_source 'micro-focus sealed X-ray tube'
_diffrn_source_type 'SuperNova (Cu) X-ray Source'
_exptl_absorpt_coefficient_mu 2.538
_exptl_absorpt_correction_T_max 1.000
_exptl_absorpt_correction_T_min 0.653
_exptl_absorpt_correction_type gaussian
_exptl_absorpt_process_details
;
CrysAlisPro 1.171.41.123a (Rigaku Oxford Diffraction, 2022)
Numerical absorption correction based on gaussian integration over
a multifaceted crystal model
Empirical absorption correction using spherical harmonics,
implemented in SCALE3 ABSPACK scaling algorithm.
;
_exptl_crystal_colour 'clear colourless'
_exptl_crystal_colour_lustre clear
_exptl_crystal_colour_primary colourless
_exptl_crystal_density_diffrn 1.292
_exptl_crystal_description plate
_exptl_crystal_F_000 3572
_exptl_crystal_size_max 0.182
_exptl_crystal_size_mid 0.15
_exptl_crystal_size_min 0.058
_refine_diff_density_max 0.963
_refine_diff_density_min -0.654
_refine_diff_density_rms 0.057
_refine_ls_extinction_method none
_refine_ls_goodness_of_fit_ref 1.032
_refine_ls_hydrogen_treatment mixed
_refine_ls_matrix_type full
_refine_ls_number_parameters 1097
_refine_ls_number_reflns 17522
_refine_ls_number_restraints 79
_refine_ls_restrained_S_all 1.035
_refine_ls_R_factor_all 0.0482
_refine_ls_R_factor_gt 0.0444
_refine_ls_shift/su_max 0.004
_refine_ls_shift/su_mean 0.000
_refine_ls_structure_factor_coef Fsqd
_refine_ls_weighting_details 'w=1/[\s^2^(Fo^2^)+(0.0642P)^2^+6.9455P] where P=(Fo^2^+2Fc^2^)/3'
_refine_ls_weighting_scheme calc
_refine_ls_wR_factor_gt 0.1205
_refine_ls_wR_factor_ref 0.1229
_reflns_Friedel_coverage 0.000
_reflns_number_gt 15869
_reflns_number_total 17522
_reflns_threshold_expression 'I > 2\s(I)'
_cod_data_source_file d3cc02611f2.cif
_cod_data_source_block yjh-4
_cod_database_code 7131931
_shelx_shelxl_version_number 2018/3
_chemical_oxdiff_formula C81H106N7O16Cl6P
_shelx_space_group_comment
;
The symmetry employed for this shelxl refinement is uniquely defined
by the following loop, which should always be used as a source of
symmetry information in preference to the above space-group names.
They are only intended as comments.
;
_shelx_estimated_absorpt_t_max 0.867
_shelx_estimated_absorpt_t_min 0.655
_olex2_refinement_description
;
1. Fixed Uiso
 At 1.2 times of:
  All C(H) groups, All C(H,H) groups
 At 1.5 times of:
  All C(H,H,H) groups, All O(H) groups
2. Restrained distances
 H34-O10
 1.85 with sigma of 0.05
 C77A-Cl6A
 1.77 with sigma of 0.02
 C77A-Cl4A
 1.77 with sigma of 0.02
 C77A-Cl5A
 1.77 with sigma of 0.02
 C81-O16 = C81A-O16A
 1.45 with sigma of 0.01
 Cl6-C77
 1.77 with sigma of 0.02
 Cl4-C77
 1.77 with sigma of 0.02
 Cl5-C77
 1.77 with sigma of 0.02
 Cl6-C77 \\sim Cl6A-C77
 with sigma of 0.02
 Cl4-C77 \\sim Cl4A-C77
 with sigma of 0.02
 Cl5-C77 \\sim Cl5A-C77
 with sigma of 0.02
 Cl4-Cl5 \\sim Cl4-Cl6 \\sim Cl5-Cl6 \\sim Cl4A-Cl5A \\sim Cl4A-Cl6A \\sim
Cl5A-Cl6A
 with sigma of 0.03
 O16-C81 \\sim O16A-C81A
 with sigma of 0.02
3. Uiso/Uaniso restraints and constraints
Cl4 \\sim Cl4A \\sim Cl5 \\sim Cl5A \\sim Cl6 \\sim Cl6A: within 2A with sigma
of 0.01 and sigma for terminal atoms of 0.02 within 2A
C81 \\sim C81A: within 2A with sigma of 0.01 and sigma for terminal atoms of
0.02 within 2A
O16 \\sim O16A: within 2A with sigma of 0.01 and sigma for terminal atoms of
0.02 within 2A
Uanis(C81) \\sim Ueq, Uanis(C81A) \\sim Ueq, Uanis(O16) \\sim Ueq, Uanis(O16A)
\\sim Ueq: with sigma of 0.01 and sigma for terminal atoms of 0.02
Uanis(O16) \\sim Ueq, Uanis(O16A) \\sim Ueq, Uanis(C81) \\sim Ueq, Uanis(C81A)
\\sim Ueq: with sigma of 0.01 and sigma for terminal atoms of 0.02
Uanis(Cl4) = Uanis(Cl4A)
Uanis(Cl6) = Uanis(Cl6A)
Uanis(Cl5) = Uanis(Cl5A)
4. Others
 Sof(O16A)=Sof(H19)=Sof(C81A)=Sof(H27)=Sof(H28)=Sof(H29)=1-FVAR(1)
 Sof(O16)=Sof(H18)=Sof(C81)=Sof(H24)=Sof(H25)=Sof(H26)=FVAR(1)
 Sof(Cl4A)=Sof(Cl5A)=Sof(Cl6A)=Sof(C77A)=Sof(H31)=1-FVAR(2)
 Sof(Cl4)=Sof(Cl5)=Sof(Cl6)=FVAR(2)
 Fixed Sof: Cl7(0.038) H7(0.962)
 Fixed Uiso: C77A(0.03797)
5.a Ternary CH refined with riding coordinates:
 C77A(H31), C78(H42)
5.b Secondary CH2 refined with riding coordinates:
 C11(H11A,H11B), C18(H18A,H18B), C29(H29A,H29B), C36(H36A,H36B), C37(H37A,
 H37B), C48(H48A,H48B), C49(H49A,H49B), C51(H51A,H51B), C53(H53A,H53B),
 C55(H55A,H55B), C57(H57A,H57B), C59(H59A,H59B), C61(H,HA), C62(HB,HC), C63(HD,
 HE), C65(HI,HJ), C66(HK,HL), C67(HM,HN), C69(HR,HS), C70(HT,HU), C71(HV,HW),
 C73(H8,H10), C74(H11,H12), C75(H13,H14)
5.c Aromatic/amide H refined with riding coordinates:
 C6(H6A), C7(H7A), C9(H9), C20(H20), C21(H21), C22(H22), C23(H23), C43(H43),
 C44(H44), C45(H45), C46(H46)
5.d Idealised Me refined as rotating group:
 C50(H50A,H50B,H50C), C52(H52A,H52B,H52C), C54(H54A,H54B,H54C), C56(H56A,H56B,
 H56C), C58(H58A,H58B,H58C), C60(H60A,H60B,H60C), C64(HF,HG,HH), C68(HO,HP,HQ),
 C72(HX,HY,HZ), C76(H15,H16,H17), C81(H24,H25,H26), C81A(H27,H28,H29), C80(H35,
 H36,H37), C79(H39,H40,H41)
5.e Idealised tetrahedral OH refined as rotating group:
 O16(H18), O16A(H19), O15(H34)
;
_olex2_submission_special_instructions 'No special instructions were received'
_oxdiff_exptl_absorpt_empirical_details
;
Empirical correction (ABSPACK) includes:
- Absorption correction using spherical harmonics
- Frame scaling
;
_oxdiff_exptl_absorpt_empirical_full_max 1.901
_oxdiff_exptl_absorpt_empirical_full_min 0.585

loop_
_space_group_symop_operation_xyz
'x, y, z'
'-x+1/2, y+1/2, -z+1/2'
'-x, -y, -z'
'x-1/2, -y-1/2, z-1/2'

loop_
_atom_site_label
_atom_site_type_symbol
_atom_site_fract_x
_atom_site_fract_y
_atom_site_fract_z
_atom_site_U_iso_or_equiv
_atom_site_adp_type
_atom_site_occupancy
_atom_site_site_symmetry_order
_atom_site_calc_flag
_atom_site_refinement_flags_posn
_atom_site_refinement_flags_adp
_atom_site_refinement_flags_occupancy
_atom_site_disorder_assembly
_atom_site_disorder_group
Cl7 Cl 0.8147(10) 0.1631(7) 0.2329(3) 0.030(2) Uiso 0.038 1 d . . P A 2
H7 H 0.757(2) 0.1751(14) 0.2349(7) 0.037(7) Uiso 0.962 1 d . . P B 2
O1 O 0.11965(10) 0.07408(7) 0.25781(4) 0.0286(3) Uani 1 1 d . . . . .
O2 O 0.37009(9) 0.05189(7) 0.26235(4) 0.0236(3) Uani 1 1 d . . . . .
O3 O 0.56125(9) 0.28993(6) 0.30948(3) 0.0201(2) Uani 1 1 d . . . . .
O4 O 0.50602(9) 0.33915(7) 0.47455(3) 0.0226(3) Uani 1 1 d . . . . .
O5 O 0.46934(9) 0.58469(6) 0.35646(4) 0.0219(3) Uani 1 1 d . . . . .
O6 O 0.06290(10) 0.11026(7) 0.45391(4) 0.0270(3) Uani 1 1 d . . . . .
O7 O 0.28791(11) 0.08859(7) 0.50085(4) 0.0300(3) Uani 1 1 d . . . . .
O8 O -0.04319(11) 0.61540(8) 0.38343(4) 0.0335(3) Uani 1 1 d . . . . .
O9 O 0.15584(11) 0.72126(7) 0.38951(4) 0.0303(3) Uani 1 1 d . . . . .
N1 N 0.15489(11) 0.24008(8) 0.27473(4) 0.0185(3) Uani 1 1 d . . . . .
H1 H 0.1826(19) 0.2776(14) 0.2788(7) 0.031(6) Uiso 1 1 d . . . . .
N2 N 0.39881(11) 0.22451(8) 0.27118(4) 0.0178(3) Uani 1 1 d . . . . .
H2 H 0.3864(17) 0.2635(13) 0.2776(7) 0.025(6) Uiso 1 1 d . . . . .
N3 N 0.12026(12) 0.27403(8) 0.43529(4) 0.0213(3) Uani 1 1 d . . . . .
H3 H 0.1523(19) 0.3087(14) 0.4321(7) 0.029(6) Uiso 1 1 d . . . . .
N4 N 0.34362(12) 0.25819(9) 0.48079(4) 0.0213(3) Uani 1 1 d . . . . .
H4 H 0.3366(18) 0.2928(14) 0.4694(7) 0.026(6) Uiso 1 1 d . . . . .
N5 N 0.07508(11) 0.50876(8) 0.32960(4) 0.0185(3) Uani 1 1 d . . . . .
H5 H 0.1211(19) 0.4905(13) 0.3204(7) 0.030(6) Uiso 1 1 d . . . . .
N6 N 0.27202(11) 0.60843(8) 0.33685(4) 0.0188(3) Uani 1 1 d . . . . .
H6 H 0.2869(17) 0.5685(13) 0.3279(6) 0.024(5) Uiso 1 1 d . . . . .
C1 C 0.21402(13) 0.18665(9) 0.26882(4) 0.0170(3) Uani 1 1 d . . . . .
C2 C 0.19650(13) 0.11129(9) 0.26187(5) 0.0201(3) Uani 1 1 d . . . . .
C3 C 0.31037(13) 0.10229(9) 0.26298(5) 0.0193(3) Uani 1 1 d . . . . .
C4 C 0.32163(12) 0.17854(9) 0.26754(4) 0.0169(3) Uani 1 1 d . . . . .
C5 C 0.49826(13) 0.20957(9) 0.26139(4) 0.0172(3) Uani 1 1 d . . . . .
C6 C 0.51251(14) 0.16328(9) 0.23161(5) 0.0219(3) Uani 1 1 d . . . . .
H6A H 0.454966 0.140447 0.217991 0.026 Uiso 1 1 calc R U . . .
C7 C 0.60988(15) 0.15021(10) 0.22165(5) 0.0251(4) Uani 1 1 d . . . . .
H7A H 0.619126 0.118779 0.201208 0.030 Uiso 1 1 calc R U . . .
C8 C 0.69355(15) 0.18331(10) 0.24173(6) 0.0258(4) Uani 1 1 d . . . . .
C9 C 0.68089(14) 0.22975(10) 0.27154(5) 0.0231(4) Uani 1 1 d . . . . .
H9 H 0.738930 0.251836 0.285271 0.028 Uiso 1 1 calc R U . . .
C10 C 0.58287(13) 0.24387(9) 0.28126(5) 0.0186(3) Uani 1 1 d . . . . .
C11 C 0.64898(13) 0.32564(10) 0.32931(5) 0.0221(3) Uani 1 1 d . . . . .
H11A H 0.684517 0.352284 0.310457 0.026 Uiso 1 1 calc R U . . .
H11B H 0.697593 0.290474 0.341807 0.026 Uiso 1 1 calc R U . . .
C12 C 0.61723(12) 0.37543(9) 0.35935(5) 0.0191(3) Uani 1 1 d . . . . .
C13 C 0.61115(12) 0.35065(9) 0.39691(5) 0.0190(3) Uani 1 1 d . . . . .
C14 C 0.59422(13) 0.39861(9) 0.42611(5) 0.0195(3) Uani 1 1 d . . . . .
C15 C 0.58021(13) 0.47043(9) 0.41771(5) 0.0194(3) Uani 1 1 d . . . . .
C16 C 0.58544(12) 0.49426(9) 0.37997(5) 0.0187(3) Uani 1 1 d . . . . .
C17 C 0.60271(12) 0.44682(9) 0.35057(5) 0.0180(3) Uani 1 1 d . . . . .
C18 C 0.60070(14) 0.37247(10) 0.46716(5) 0.0232(4) Uani 1 1 d . . . . .
H18A H 0.657728 0.338344 0.471904 0.028 Uiso 1 1 calc R U . . .
H18B H 0.615413 0.412528 0.485052 0.028 Uiso 1 1 calc R U . . .
C19 C 0.51196(13) 0.29741(9) 0.50694(5) 0.0203(3) Uani 1 1 d . . . . .
C20 C 0.59361(14) 0.29756(10) 0.53623(5) 0.0245(4) Uani 1 1 d . . . . .
H20 H 0.649382 0.329000 0.535021 0.029 Uiso 1 1 calc R U . . .
C21 C 0.59345(15) 0.25150(11) 0.56734(5) 0.0273(4) Uani 1 1 d . . . . .
H21 H 0.649241 0.251504 0.587238 0.033 Uiso 1 1 calc R U . . .
C22 C 0.51233(16) 0.20599(11) 0.56919(5) 0.0297(4) Uani 1 1 d . . . . .
H22 H 0.513411 0.173684 0.589972 0.036 Uiso 1 1 calc R U . . .
C23 C 0.42858(15) 0.20723(11) 0.54063(5) 0.0271(4) Uani 1 1 d . . . . .
H23 H 0.371950 0.176790 0.542433 0.033 Uiso 1 1 calc R U . . .
C24 C 0.42803(13) 0.25288(9) 0.50961(5) 0.0209(3) Uani 1 1 d . . . . .
C25 C 0.26550(13) 0.21227(9) 0.47477(5) 0.0201(3) Uani 1 1 d . . . . .
C26 C 0.24354(14) 0.13795(10) 0.48387(5) 0.0233(4) Uani 1 1 d . . . . .
C27 C 0.13861(14) 0.14734(9) 0.46189(5) 0.0215(3) Uani 1 1 d . . . . .
C28 C 0.16715(13) 0.22064(9) 0.45402(5) 0.0199(3) Uani 1 1 d . . . . .
C29 C 0.01372(13) 0.27043(9) 0.41720(5) 0.0205(3) Uani 1 1 d . . . . .
H29A H -0.030798 0.298339 0.432458 0.025 Uiso 1 1 calc R U . . .
H29B H -0.010182 0.220995 0.416734 0.025 Uiso 1 1 calc R U . . .
C30 C 0.00592(12) 0.29883(9) 0.37647(5) 0.0183(3) Uani 1 1 d . . . . .
C31 C -0.00798(12) 0.37132(9) 0.37032(5) 0.0174(3) Uani 1 1 d . . . . .
C32 C -0.01595(12) 0.39750(9) 0.33239(5) 0.0166(3) Uani 1 1 d . . . . .
C33 C -0.00531(12) 0.35233(9) 0.30131(5) 0.0173(3) Uani 1 1 d . . . . .
C34 C 0.01507(12) 0.28053(9) 0.30835(5) 0.0177(3) Uani 1 1 d . . . . .
C35 C 0.01982(12) 0.25330(9) 0.34582(5) 0.0185(3) Uani 1 1 d . . . . .
C36 C 0.04335(12) 0.23432(9) 0.27573(5) 0.0191(3) Uani 1 1 d . . . . .
H36A H 0.024263 0.184821 0.280121 0.023 Uiso 1 1 calc R U . . .
H36B H 0.006366 0.250115 0.250927 0.023 Uiso 1 1 calc R U . . .
C37 C -0.02652(12) 0.47608(9) 0.32605(5) 0.0178(3) Uani 1 1 d . . . . .
H37A H -0.062693 0.485415 0.300100 0.021 Uiso 1 1 calc R U . . .
H37B H -0.067493 0.496617 0.345323 0.021 Uiso 1 1 calc R U . . .
C38 C 0.09563(13) 0.56900(9) 0.34753(5) 0.0180(3) Uani 1 1 d . . . . .
C39 C 0.04029(14) 0.61686(10) 0.37101(5) 0.0231(4) Uani 1 1 d . . . . .
C40 C 0.13213(14) 0.66482(10) 0.37401(5) 0.0232(4) Uani 1 1 d . . . . .
C41 C 0.18175(13) 0.61398(9) 0.35050(4) 0.0177(3) Uani 1 1 d . . . . .
C42 C 0.34106(13) 0.66542(9) 0.33550(5) 0.0182(3) Uani 1 1 d . . . . .
C43 C 0.30781(14) 0.73235(9) 0.32439(5) 0.0214(3) Uani 1 1 d . . . . .
H43 H 0.236634 0.741246 0.318124 0.026 Uiso 1 1 calc R U . . .
C44 C 0.37824(15) 0.78668(9) 0.32237(5) 0.0240(4) Uani 1 1 d . . . . .
H44 H 0.355382 0.832695 0.315050 0.029 Uiso 1 1 calc R U . . .
C45 C 0.48153(15) 0.77299(9) 0.33112(5) 0.0242(4) Uani 1 1 d . . . . .
H45 H 0.529662 0.809850 0.329424 0.029 Uiso 1 1 calc R U . . .
C46 C 0.51660(14) 0.70585(9) 0.34242(5) 0.0224(3) Uani 1 1 d . . . . .
H46 H 0.587920 0.697081 0.348329 0.027 Uiso 1 1 calc R U . . .
C47 C 0.44610(13) 0.65218(9) 0.34492(5) 0.0185(3) Uani 1 1 d . . . . .
C48 C 0.57515(13) 0.57143(9) 0.37055(5) 0.0209(3) Uani 1 1 d . . . . .
H48A H 0.595681 0.599992 0.393852 0.025 Uiso 1 1 calc R U . . .
H48B H 0.619891 0.584101 0.350685 0.025 Uiso 1 1 calc R U . . .
C49 C 0.56116(15) 0.52236(10) 0.44915(5) 0.0270(4) Uani 1 1 d . . . . .
H49A H 0.524854 0.498026 0.468623 0.032 Uiso 1 1 calc R U . . .
H49B H 0.516182 0.560586 0.437781 0.032 Uiso 1 1 calc R U . . .
C50 C 0.66068(18) 0.55449(11) 0.46904(6) 0.0353(5) Uani 1 1 d . . . . .
H50A H 0.695144 0.580798 0.450155 0.053 Uiso 1 1 calc R U . . .
H50B H 0.705844 0.516843 0.480132 0.053 Uiso 1 1 calc R U . . .
H50C H 0.644621 0.586346 0.489556 0.053 Uiso 1 1 calc R U . . .
C51 C 0.60749(14) 0.47351(10) 0.30993(5) 0.0234(4) Uani 1 1 d . . . . .
H51A H 0.559830 0.513705 0.304957 0.028 Uiso 1 1 calc R U . . .
H51B H 0.584632 0.435744 0.291390 0.028 Uiso 1 1 calc R U . . .
C52 C 0.71597(15) 0.49697(11) 0.30333(6) 0.0290(4) Uani 1 1 d . . . . .
H52A H 0.715857 0.512817 0.276653 0.044 Uiso 1 1 calc R U . . .
H52B H 0.763464 0.457356 0.308243 0.044 Uiso 1 1 calc R U . . .
H52C H 0.737819 0.535714 0.320893 0.044 Uiso 1 1 calc R U . . .
C53 C 0.62348(14) 0.27267(9) 0.40559(5) 0.0248(4) Uani 1 1 d . . . . .
H53A H 0.594949 0.245689 0.382583 0.030 Uiso 1 1 calc R U . . .
H53B H 0.582873 0.260608 0.426824 0.030 Uiso 1 1 calc R U . . .
C54 C 0.73483(16) 0.24973(11) 0.41688(6) 0.0321(4) Uani 1 1 d . . . . .
H54A H 0.776168 0.262578 0.396345 0.048 Uiso 1 1 calc R U . . .
H54B H 0.737393 0.198649 0.420701 0.048 Uiso 1 1 calc R U . . .
H54C H 0.762127 0.273314 0.440831 0.048 Uiso 1 1 calc R U . . .
C55 C 0.03624(15) 0.17521(10) 0.35333(5) 0.0252(4) Uani 1 1 d . . . . .
H55A H 0.074084 0.168415 0.379248 0.030 Uiso 1 1 calc R U . . .
H55B H 0.078359 0.155511 0.334182 0.030 Uiso 1 1 calc R U . . .
C56 C -0.06628(18) 0.13573(11) 0.35083(7) 0.0375(5) Uani 1 1 d . . . . .
H56A H -0.101657 0.139671 0.324654 0.056 Uiso 1 1 calc R U . . .
H56B H -0.109045 0.156306 0.369120 0.056 Uiso 1 1 calc R U . . .
H56C H -0.053585 0.086019 0.357136 0.056 Uiso 1 1 calc R U . . .
C57 C -0.01954(13) 0.37890(9) 0.26001(5) 0.0201(3) Uani 1 1 d . . . . .
H57A H 0.030907 0.355881 0.245148 0.024 Uiso 1 1 calc R U . . .
H57B H -0.007345 0.430296 0.259701 0.024 Uiso 1 1 calc R U . . .
C58 C -0.12854(14) 0.36284(11) 0.24125(5) 0.0249(4) Uani 1 1 d . . . . .
H58A H -0.137185 0.380929 0.214825 0.037 Uiso 1 1 calc R U . . .
H58B H -0.178338 0.385482 0.256082 0.037 Uiso 1 1 calc R U . . .
H58C H -0.139709 0.311845 0.240873 0.037 Uiso 1 1 calc R U . . .
C59 C -0.01418(13) 0.42168(9) 0.40389(5) 0.0203(3) Uani 1 1 d . . . . .
H59A H 0.018773 0.466710 0.398140 0.024 Uiso 1 1 calc R U . . .
H59B H 0.025013 0.401532 0.427231 0.024 Uiso 1 1 calc R U . . .
C60 C -0.12408(14) 0.43660(11) 0.41237(5) 0.0267(4) Uani 1 1 d . . . . .
H60A H -0.163925 0.455718 0.389262 0.040 Uiso 1 1 calc R U . . .
H60B H -0.122797 0.470825 0.433395 0.040 Uiso 1 1 calc R U . . .
H60C H -0.155766 0.392806 0.419894 0.040 Uiso 1 1 calc R U . . .
N7 N 0.14755(12) -0.11187(8) 0.46023(4) 0.0247(3) Uani 1 1 d . . . . .
C61 C 0.04857(15) -0.07005(10) 0.45948(5) 0.0271(4) Uani 1 1 d . . . . .
H H 0.020882 -0.077224 0.484353 0.033 Uiso 1 1 calc R U . . .
HA H 0.065268 -0.019453 0.457613 0.033 Uiso 1 1 calc R U . . .
C62 C -0.03478(17) -0.08767(12) 0.42740(6) 0.0333(4) Uani 1 1 d . . . . .
HB H -0.057617 -0.136880 0.430126 0.040 Uiso 1 1 calc R U . . .
HC H -0.008002 -0.082993 0.402193 0.040 Uiso 1 1 calc R U . . .
C63 C -0.12514(17) -0.03752(12) 0.42926(6) 0.0371(5) Uani 1 1 d . . . . .
HD H -0.147264 -0.039707 0.455355 0.045 Uiso 1 1 calc R U . . .
HE H -0.102204 0.011187 0.424991 0.045 Uiso 1 1 calc R U . . .
C64 C -0.2155(2) -0.05436(18) 0.39996(8) 0.0565(7) Uani 1 1 d . . . . .
HF H -0.194023 -0.052715 0.374044 0.085 Uiso 1 1 calc R U . . .
HG H -0.269963 -0.019773 0.401909 0.085 Uiso 1 1 calc R U . . .
HH H -0.241057 -0.101552 0.404897 0.085 Uiso 1 1 calc R U . . .
C65 C 0.21390(16) -0.08819(11) 0.49644(5) 0.0286(4) Uani 1 1 d . . . . .
HI H 0.214358 -0.036104 0.496782 0.034 Uiso 1 1 calc R U . . .
HJ H 0.180566 -0.103988 0.518931 0.034 Uiso 1 1 calc R U . . .
C66 C 0.32406(17) -0.11322(13) 0.50193(6) 0.0351(5) Uani 1 1 d . . . . .
HK H 0.358637 -0.100628 0.479174 0.042 Uiso 1 1 calc R U . . .
HL H 0.326376 -0.165006 0.504979 0.042 Uiso 1 1 calc R U . . .
C67 C 0.37830(17) -0.07779(13) 0.53801(6) 0.0364(5) Uani 1 1 d . . . . .
HM H 0.371841 -0.026098 0.535150 0.044 Uiso 1 1 calc R U . . .
HN H 0.343940 -0.091816 0.560585 0.044 Uiso 1 1 calc R U . . .
C68 C 0.49063(19) -0.09699(15) 0.54529(7) 0.0471(6) Uani 1 1 d . . . . .
HO H 0.525457 -0.082067 0.523334 0.071 Uiso 1 1 calc R U . . .
HP H 0.497491 -0.148045 0.548576 0.071 Uiso 1 1 calc R U . . .
HQ H 0.521727 -0.073295 0.568676 0.071 Uiso 1 1 calc R U . . .
C69 C 0.19985(15) -0.09758(10) 0.42430(5) 0.0266(4) Uani 1 1 d . . . . .
HR H 0.265640 -0.123549 0.426735 0.032 Uiso 1 1 calc R U . . .
HS H 0.156266 -0.117227 0.401825 0.032 Uiso 1 1 calc R U . . .
C70 C 0.22150(16) -0.02131(11) 0.41595(6) 0.0296(4) Uani 1 1 d . . . . .
HT H 0.258938 0.000999 0.439032 0.035 Uiso 1 1 calc R U . . .
HU H 0.156211 0.004346 0.409352 0.035 Uiso 1 1 calc R U . . .
C71 C 0.28627(16) -0.01752(12) 0.38218(6) 0.0331(4) Uani 1 1 d . . . . .
HV H 0.356562 -0.034207 0.390894 0.040 Uiso 1 1 calc R U . . .
HW H 0.256356 -0.049246 0.361383 0.040 Uiso 1 1 calc R U . . .
C72 C 0.29156(18) 0.05613(13) 0.36645(7) 0.0405(5) Uani 1 1 d . . . . .
HX H 0.336307 0.056630 0.345888 0.061 Uiso 1 1 calc R U . . .
HY H 0.319186 0.088006 0.387138 0.061 Uiso 1 1 calc R U . . .
HZ H 0.222638 0.071619 0.356117 0.061 Uiso 1 1 calc R U . . .
C73 C 0.12795(16) -0.19101(10) 0.45987(5) 0.0271(4) Uani 1 1 d . . . . .
H8 H 0.094139 -0.203948 0.434036 0.032 Uiso 1 1 calc R U . . .
H10 H 0.195149 -0.215206 0.463391 0.032 Uiso 1 1 calc R U . . .
C74 C 0.06315(17) -0.21965(11) 0.48974(6) 0.0326(4) Uani 1 1 d . . . . .
H11 H 0.003169 -0.188624 0.491205 0.039 Uiso 1 1 calc R U . . .
H12 H 0.104195 -0.220026 0.515350 0.039 Uiso 1 1 calc R U . . .
C75 C 0.02633(18) -0.29441(12) 0.47922(6) 0.0351(5) Uani 1 1 d . . . . .
H13 H -0.022683 -0.308918 0.497215 0.042 Uiso 1 1 calc R U . . .
H14 H -0.011429 -0.293496 0.453013 0.042 Uiso 1 1 calc R U . . .
C76 C 0.10993(19) -0.34954(13) 0.48018(7) 0.0415(5) Uani 1 1 d . . . . .
H15 H 0.158081 -0.336650 0.461932 0.062 Uiso 1 1 calc R U . . .
H16 H 0.079220 -0.395372 0.473012 0.062 Uiso 1 1 calc R U . . .
H17 H 0.146564 -0.352273 0.506204 0.062 Uiso 1 1 calc R U . . .
O16 O 0.7696(15) 0.6816(9) 0.3864(6) 0.095(5) Uani 0.42(2) 1 d D U P C 1
H18 H 0.819982 0.654330 0.386819 0.143 Uiso 0.42(2) 1 calc R U P C 1
O16A O 0.7662(10) 0.6774(4) 0.3722(4) 0.068(2) Uani 0.58(2) 1 d D U P C 2
H19 H 0.818335 0.652192 0.377815 0.102 Uiso 0.58(2) 1 calc R U P C 2
C81 C 0.7930(9) 0.7486(6) 0.3673(6) 0.076(4) Uani 0.42(2) 1 d D U P C 1
H24 H 0.805800 0.739054 0.340768 0.114 Uiso 0.42(2) 1 calc R U P C 1
H25 H 0.853964 0.770225 0.381410 0.114 Uiso 0.42(2) 1 calc R U P C 1
H26 H 0.734625 0.780795 0.367250 0.114 Uiso 0.42(2) 1 calc R U P C 1
C81A C 0.7845(8) 0.7486(6) 0.3898(6) 0.088(4) Uani 0.58(2) 1 d D U P C 2
H27 H 0.723372 0.777887 0.383491 0.133 Uiso 0.58(2) 1 calc R U P C 2
H28 H 0.843182 0.770704 0.379650 0.133 Uiso 0.58(2) 1 calc R U P C 2
H29 H 0.798768 0.743954 0.417829 0.133 Uiso 0.58(2) 1 calc R U P C 2
Cl4 Cl 0.44686(4) 0.31985(3) 0.16606(2) 0.03696(13) Uani 0.9546(8) 1 d D U P D 1
Cl4A Cl 0.4061(8) 0.3473(6) 0.1827(3) 0.03696(13) Uani 0.0454(8) 1 d D U P D 2
Cl5 Cl 0.63060(5) 0.37754(4) 0.20769(2) 0.05221(18) Uani 0.9546(8) 1 d D U P D 1
Cl5A Cl 0.6283(9) 0.3291(8) 0.1881(4) 0.05221(18) Uani 0.0454(8) 1 d D U P D 2
Cl6 Cl 0.46823(6) 0.46975(3) 0.17650(2) 0.05006(17) Uani 0.9546(8) 1 d D U P D 1
Cl6A Cl 0.5440(12) 0.4638(6) 0.1936(4) 0.05006(17) Uani 0.0454(8) 1 d D U P D 2
C77 C 0.49791(17) 0.38629(12) 0.19718(6) 0.0343(5) Uani 1 1 d D . . D 1
H30 H 0.4674(18) 0.3830(13) 0.2216(7) 0.032(6) Uiso 1 1 d . . . E 1
C77A C 0.5277(15) 0.3749(11) 0.2061(10) 0.038 Uiso 0.0454(8) 1 d D U P D 2
H31 H 0.530896 0.369298 0.234630 0.046 Uiso 0.0454(8) 1 calc R U P D 2
P1 P 0.29024(3) 0.41899(2) 0.28151(2) 0.01886(10) Uani 1 1 d . . . . .
O10 O 0.30160(10) 0.34340(6) 0.29378(4) 0.0231(3) Uani 1 1 d D . . . .
O11 O 0.26402(10) 0.47064(7) 0.31108(4) 0.0253(3) Uani 1 1 d . . . . .
O12 O 0.39305(10) 0.44019(7) 0.26533(4) 0.0238(3) Uani 1 1 d . . . . .
H32 H 0.391(2) 0.4778(17) 0.2577(9) 0.050(9) Uiso 1 1 d . . . . .
O13 O 0.20504(10) 0.42080(7) 0.24544(4) 0.0280(3) Uani 1 1 d . . . . .
H33 H 0.181(3) 0.4578(19) 0.2424(10) 0.069(11) Uiso 1 1 d . . . . .
O15 O 0.35616(16) 0.31078(9) 0.36963(5) 0.0480(4) Uani 1 1 d . . . . .
H34 H 0.335969 0.326715 0.347638 0.072 Uiso 1 1 calc DR U . . .
C80 C 0.3414(2) 0.23835(13) 0.36988(6) 0.0401(5) Uani 1 1 d . . . . .
H35 H 0.387017 0.215822 0.353274 0.060 Uiso 1 1 calc R U . . .
H36 H 0.269959 0.227588 0.360304 0.060 Uiso 1 1 calc R U . . .
H37 H 0.356720 0.220592 0.396234 0.060 Uiso 1 1 calc R U . . .
O14 O 0.27377(11) 0.37368(8) 0.42597(4) 0.0304(3) Uani 1 1 d . . . . .
H38 H 0.301(2) 0.3526(17) 0.4065(9) 0.055(8) Uiso 1 1 d . . . . .
C79 C 0.2804(2) 0.44816(12) 0.42133(7) 0.0416(5) Uani 1 1 d . . . . .
H39 H 0.256509 0.460755 0.394605 0.062 Uiso 1 1 calc R U . . .
H40 H 0.351795 0.463209 0.427571 0.062 Uiso 1 1 calc R U . . .
H41 H 0.237518 0.471610 0.438613 0.062 Uiso 1 1 calc R U . . .
Cl1 Cl 0.57618(5) 0.11286(3) 0.35133(2) 0.04203(13) Uani 1 1 d . . . . .
Cl2 Cl 0.52763(4) -0.03356(3) 0.33708(2) 0.03622(12) Uani 1 1 d . . . . .
Cl3 Cl 0.69825(4) 0.03039(3) 0.30421(2) 0.03897(12) Uani 1 1 d . . . . .
C78 C 0.57476(15) 0.04378(10) 0.31762(5) 0.0269(4) Uani 1 1 d . . . . .
H42 H 0.527819 0.057116 0.294151 0.032 Uiso 1 1 calc R U . . .

loop_
_atom_site_aniso_label
_atom_site_aniso_U_11
_atom_site_aniso_U_22
_atom_site_aniso_U_33
_atom_site_aniso_U_23
_atom_site_aniso_U_13
_atom_site_aniso_U_12
O1 0.0208(6) 0.0202(6) 0.0460(8) -0.0075(6) 0.0088(6) -0.0030(5)
O2 0.0207(6) 0.0176(6) 0.0322(7) -0.0034(5) 0.0017(5) 0.0028(5)
O3 0.0178(5) 0.0204(6) 0.0228(6) -0.0088(5) 0.0055(4) -0.0027(5)
O4 0.0214(6) 0.0260(6) 0.0203(6) 0.0054(5) 0.0019(5) 0.0007(5)
O5 0.0185(6) 0.0143(6) 0.0327(6) 0.0030(5) 0.0026(5) 0.0001(5)
O6 0.0271(7) 0.0236(7) 0.0310(7) 0.0021(5) 0.0064(5) -0.0028(5)
O7 0.0350(7) 0.0229(7) 0.0313(7) 0.0076(5) 0.0004(6) 0.0040(6)
O8 0.0314(7) 0.0334(8) 0.0388(8) -0.0064(6) 0.0175(6) 0.0027(6)
O9 0.0391(8) 0.0248(7) 0.0279(7) -0.0104(5) 0.0075(6) -0.0006(6)
N1 0.0183(7) 0.0153(7) 0.0226(7) -0.0020(5) 0.0052(5) -0.0010(6)
N2 0.0192(7) 0.0149(7) 0.0197(7) -0.0046(5) 0.0040(5) -0.0001(6)
N3 0.0221(7) 0.0196(7) 0.0220(7) 0.0044(6) 0.0020(6) -0.0004(6)
N4 0.0246(7) 0.0210(8) 0.0183(7) 0.0052(6) 0.0024(6) 0.0014(6)
N5 0.0172(7) 0.0166(7) 0.0228(7) -0.0024(5) 0.0070(5) 0.0003(6)
N6 0.0200(7) 0.0141(7) 0.0226(7) -0.0035(5) 0.0036(5) -0.0004(6)
C1 0.0196(8) 0.0169(8) 0.0148(7) -0.0006(6) 0.0038(6) 0.0003(6)
C2 0.0208(8) 0.0177(8) 0.0224(8) -0.0022(6) 0.0045(6) 0.0015(7)
C3 0.0200(8) 0.0196(8) 0.0184(7) -0.0031(6) 0.0021(6) 0.0000(7)
C4 0.0188(8) 0.0177(8) 0.0144(7) -0.0015(6) 0.0023(6) 0.0008(6)
C5 0.0195(8) 0.0157(7) 0.0170(7) 0.0004(6) 0.0050(6) 0.0015(6)
C6 0.0252(9) 0.0212(8) 0.0197(8) -0.0038(7) 0.0045(6) -0.0009(7)
C7 0.0303(9) 0.0227(9) 0.0238(8) -0.0065(7) 0.0096(7) 0.0002(7)
C8 0.0237(9) 0.0250(9) 0.0308(9) -0.0051(7) 0.0123(7) -0.0003(7)
C9 0.0202(8) 0.0227(9) 0.0274(9) -0.0044(7) 0.0072(7) -0.0021(7)
C10 0.0230(8) 0.0158(7) 0.0179(7) -0.0021(6) 0.0064(6) -0.0009(7)
C11 0.0182(8) 0.0233(9) 0.0250(8) -0.0081(7) 0.0036(6) -0.0036(7)
C12 0.0153(7) 0.0200(8) 0.0222(8) -0.0060(6) 0.0031(6) -0.0027(6)
C13 0.0161(7) 0.0170(8) 0.0237(8) -0.0020(6) 0.0015(6) -0.0018(6)
C14 0.0179(8) 0.0200(8) 0.0206(8) -0.0015(6) 0.0024(6) -0.0018(6)
C15 0.0179(8) 0.0195(8) 0.0208(8) -0.0039(6) 0.0025(6) -0.0001(6)
C16 0.0155(7) 0.0174(8) 0.0232(8) -0.0012(6) 0.0017(6) -0.0006(6)
C17 0.0129(7) 0.0215(8) 0.0194(8) -0.0018(6) 0.0008(6) -0.0024(6)
C18 0.0226(8) 0.0258(9) 0.0211(8) 0.0002(7) 0.0021(6) -0.0023(7)
C19 0.0245(8) 0.0209(8) 0.0159(7) -0.0002(6) 0.0037(6) 0.0057(7)
C20 0.0254(9) 0.0273(9) 0.0207(8) -0.0041(7) 0.0021(7) 0.0041(7)
C21 0.0317(10) 0.0329(10) 0.0164(8) -0.0030(7) -0.0006(7) 0.0069(8)
C22 0.0395(11) 0.0329(10) 0.0163(8) 0.0042(7) 0.0012(7) 0.0032(9)
C23 0.0326(10) 0.0293(10) 0.0194(8) 0.0031(7) 0.0031(7) -0.0015(8)
C24 0.0237(8) 0.0230(9) 0.0162(7) -0.0009(6) 0.0028(6) 0.0040(7)
C25 0.0236(8) 0.0218(8) 0.0157(7) 0.0025(6) 0.0049(6) 0.0029(7)
C26 0.0285(9) 0.0222(9) 0.0200(8) 0.0017(7) 0.0060(7) 0.0022(7)
C27 0.0257(9) 0.0202(8) 0.0198(8) 0.0020(6) 0.0079(7) 0.0026(7)
C28 0.0237(8) 0.0205(8) 0.0166(7) 0.0015(6) 0.0067(6) 0.0012(7)
C29 0.0190(8) 0.0228(8) 0.0202(8) 0.0029(7) 0.0044(6) 0.0011(7)
C30 0.0160(7) 0.0198(8) 0.0195(8) 0.0015(6) 0.0039(6) 0.0002(6)
C31 0.0142(7) 0.0196(8) 0.0188(7) -0.0004(6) 0.0029(6) 0.0008(6)
C32 0.0131(7) 0.0172(8) 0.0199(7) 0.0005(6) 0.0032(6) 0.0001(6)
C33 0.0147(7) 0.0197(8) 0.0179(7) 0.0006(6) 0.0038(6) -0.0008(6)
C34 0.0154(7) 0.0179(8) 0.0202(8) -0.0022(6) 0.0041(6) -0.0008(6)
C35 0.0160(7) 0.0185(8) 0.0214(8) 0.0007(6) 0.0035(6) 0.0007(6)
C36 0.0170(8) 0.0193(8) 0.0213(8) -0.0026(6) 0.0038(6) -0.0002(6)
C37 0.0161(7) 0.0176(8) 0.0202(7) 0.0000(6) 0.0034(6) 0.0012(6)
C38 0.0205(8) 0.0177(8) 0.0160(7) 0.0012(6) 0.0028(6) 0.0031(6)
C39 0.0275(9) 0.0226(9) 0.0198(8) -0.0014(7) 0.0057(7) 0.0036(7)
C40 0.0292(9) 0.0224(9) 0.0185(8) -0.0031(7) 0.0043(7) 0.0033(7)
C41 0.0223(8) 0.0156(8) 0.0151(7) -0.0002(6) 0.0014(6) 0.0023(6)
C42 0.0235(8) 0.0156(8) 0.0159(7) -0.0020(6) 0.0037(6) -0.0015(7)
C43 0.0281(9) 0.0179(8) 0.0180(7) -0.0003(6) 0.0021(6) 0.0026(7)
C44 0.0375(10) 0.0161(8) 0.0187(8) 0.0014(6) 0.0047(7) 0.0016(7)
C45 0.0352(10) 0.0160(8) 0.0226(8) 0.0004(6) 0.0084(7) -0.0052(7)
C46 0.0249(8) 0.0190(8) 0.0240(8) -0.0006(7) 0.0057(7) -0.0037(7)
C47 0.0237(8) 0.0138(7) 0.0186(7) 0.0006(6) 0.0049(6) 0.0007(6)
C48 0.0178(8) 0.0178(8) 0.0270(8) 0.0006(7) 0.0021(6) -0.0003(6)
C49 0.0332(10) 0.0235(9) 0.0251(9) -0.0063(7) 0.0061(7) 0.0047(8)
C50 0.0439(12) 0.0287(10) 0.0315(10) -0.0127(8) -0.0028(9) 0.0021(9)
C51 0.0217(8) 0.0284(9) 0.0202(8) -0.0006(7) 0.0031(6) -0.0033(7)
C52 0.0257(9) 0.0352(11) 0.0275(9) 0.0007(8) 0.0086(7) -0.0065(8)
C53 0.0281(9) 0.0168(8) 0.0297(9) -0.0014(7) 0.0038(7) -0.0024(7)
C54 0.0353(10) 0.0218(9) 0.0386(11) 0.0014(8) 0.0015(8) 0.0056(8)
C55 0.0314(9) 0.0195(9) 0.0258(9) 0.0016(7) 0.0084(7) 0.0046(7)
C56 0.0465(12) 0.0215(9) 0.0465(12) -0.0011(9) 0.0141(10) -0.0068(9)
C57 0.0230(8) 0.0206(8) 0.0173(7) 0.0006(6) 0.0053(6) 0.0002(7)
C58 0.0236(9) 0.0306(10) 0.0207(8) 0.0014(7) 0.0041(7) 0.0025(7)
C59 0.0225(8) 0.0210(8) 0.0177(7) -0.0008(6) 0.0035(6) 0.0019(7)
C60 0.0263(9) 0.0300(10) 0.0252(9) -0.0014(7) 0.0092(7) 0.0038(8)
N7 0.0324(8) 0.0242(8) 0.0187(7) -0.0017(6) 0.0077(6) 0.0029(7)
C61 0.0351(10) 0.0243(9) 0.0239(9) -0.0002(7) 0.0118(7) 0.0047(8)
C62 0.0378(11) 0.0374(11) 0.0258(9) -0.0005(8) 0.0087(8) 0.0080(9)
C63 0.0387(11) 0.0395(12) 0.0349(11) 0.0028(9) 0.0120(9) 0.0092(10)
C64 0.0469(14) 0.076(2) 0.0454(14) -0.0072(13) 0.0003(11) 0.0247(14)
C65 0.0397(11) 0.0277(10) 0.0191(8) -0.0038(7) 0.0059(7) -0.0012(8)
C66 0.0367(11) 0.0435(12) 0.0253(9) -0.0055(9) 0.0043(8) 0.0016(9)
C67 0.0408(12) 0.0418(12) 0.0264(10) -0.0014(9) 0.0036(8) -0.0036(10)
C68 0.0421(13) 0.0586(16) 0.0392(12) -0.0045(11) -0.0006(10) 0.0013(12)
C69 0.0325(10) 0.0305(10) 0.0181(8) -0.0023(7) 0.0092(7) 0.0019(8)
C70 0.0332(10) 0.0317(10) 0.0251(9) 0.0025(8) 0.0089(8) 0.0021(8)
C71 0.0324(10) 0.0397(12) 0.0290(10) 0.0060(8) 0.0110(8) 0.0051(9)
C72 0.0387(12) 0.0448(13) 0.0399(12) 0.0138(10) 0.0123(9) 0.0043(10)
C73 0.0360(10) 0.0231(9) 0.0230(8) -0.0029(7) 0.0068(7) 0.0025(8)
C74 0.0425(11) 0.0318(11) 0.0252(9) 0.0005(8) 0.0108(8) 0.0005(9)
C75 0.0439(12) 0.0345(11) 0.0290(10) 0.0029(8) 0.0125(9) -0.0017(9)
C76 0.0504(13) 0.0357(12) 0.0385(11) 0.0030(9) 0.0060(10) -0.0017(10)
O16 0.032(4) 0.082(6) 0.169(12) -0.036(7) 0.006(7) 0.007(3)
O16A 0.027(2) 0.042(3) 0.133(6) -0.010(3) 0.001(4) -0.0058(19)
C81 0.044(4) 0.044(4) 0.136(10) -0.018(6) -0.004(6) -0.014(3)
C81A 0.048(4) 0.060(4) 0.152(10) -0.029(6) -0.010(6) 0.005(3)
Cl4 0.0424(3) 0.0334(3) 0.0339(3) 0.0029(2) -0.0008(2) -0.0094(2)
Cl4A 0.0424(3) 0.0334(3) 0.0339(3) 0.0029(2) -0.0008(2) -0.0094(2)
Cl5 0.0308(3) 0.0783(5) 0.0455(3) 0.0013(3) -0.0039(2) -0.0054(3)
Cl5A 0.0308(3) 0.0783(5) 0.0455(3) 0.0013(3) -0.0039(2) -0.0054(3)
Cl6 0.0772(5) 0.0331(3) 0.0401(3) 0.0024(2) 0.0078(3) 0.0062(3)
Cl6A 0.0772(5) 0.0331(3) 0.0401(3) 0.0024(2) 0.0078(3) 0.0062(3)
C77 0.0355(11) 0.0395(12) 0.0283(10) 0.0020(8) 0.0048(8) -0.0051(9)
P1 0.0170(2) 0.0130(2) 0.0273(2) -0.00170(16) 0.00552(16) 0.00022(15)
O10 0.0242(6) 0.0152(6) 0.0311(6) -0.0010(5) 0.0081(5) 0.0003(5)
O11 0.0245(6) 0.0184(6) 0.0344(7) -0.0062(5) 0.0089(5) 0.0008(5)
O12 0.0202(6) 0.0183(6) 0.0343(7) 0.0022(5) 0.0084(5) -0.0001(5)
O13 0.0244(7) 0.0200(7) 0.0380(7) -0.0040(6) -0.0034(5) 0.0003(6)
O15 0.0721(12) 0.0425(9) 0.0304(8) 0.0008(7) 0.0099(8) -0.0028(9)
C80 0.0526(13) 0.0397(12) 0.0284(10) 0.0032(9) 0.0073(9) 0.0076(11)
O14 0.0337(7) 0.0311(7) 0.0264(7) 0.0055(6) 0.0041(6) -0.0038(6)
C79 0.0506(13) 0.0335(12) 0.0404(12) 0.0039(9) 0.0033(10) -0.0035(10)
Cl1 0.0681(4) 0.0266(2) 0.0326(2) -0.00758(19) 0.0114(2) -0.0020(2)
Cl2 0.0371(3) 0.0262(2) 0.0484(3) -0.0026(2) 0.0180(2) -0.00346(19)
Cl3 0.0349(3) 0.0354(3) 0.0490(3) 0.0039(2) 0.0154(2) -0.0019(2)
C78 0.0317(10) 0.0224(9) 0.0266(9) -0.0026(7) 0.0031(7) 0.0015(8)

loop_
_atom_type_symbol
_atom_type_description
_atom_type_scat_dispersion_real
_atom_type_scat_dispersion_imag
_atom_type_scat_source
C C 0.0181 0.0091 'International Tables Vol C Tables 4.2.6.8 and 6.1.1.4'
H H 0.0000 0.0000 'International Tables Vol C Tables 4.2.6.8 and 6.1.1.4'
Cl Cl 0.3639 0.7018 'International Tables Vol C Tables 4.2.6.8 and 6.1.1.4'
N N 0.0311 0.0180 'International Tables Vol C Tables 4.2.6.8 and 6.1.1.4'
O O 0.0492 0.0322 'International Tables Vol C Tables 4.2.6.8 and 6.1.1.4'
P P 0.2955 0.4335 'International Tables Vol C Tables 4.2.6.8 and 6.1.1.4'

loop_
_exptl_crystal_face_index_h
_exptl_crystal_face_index_k
_exptl_crystal_face_index_l
_exptl_crystal_face_perp_dist
0 2 -22 0.0290
0 -2 22 0.0290
-8 0 6 0.0697
8 0 -6 0.0697
-2 8 -16 0.0705
2 -8 16 0.0705
0 -12 -3 0.0821
0 12 3 0.0991

loop_
_geom_angle_atom_site_label_1
_geom_angle_atom_site_label_2
_geom_angle_atom_site_label_3
_geom_angle
_geom_angle_site_symmetry_1
_geom_angle_site_symmetry_3
_geom_angle_publ_flag
C8 Cl7 H7 6(2) . . ?
C10 O3 C11 115.13(13) . . ?
C19 O4 C18 115.57(13) . . ?
C47 O5 C48 115.96(13) . . ?
C1 N1 H1 116.8(17) . . ?
C1 N1 C36 123.76(15) . . ?
C36 N1 H1 119.4(17) . . ?
C4 N2 H2 117.2(17) . . ?
C4 N2 C5 123.90(15) . . ?
C5 N2 H2 118.7(17) . . ?
C28 N3 H3 118.8(18) . . ?
C28 N3 C29 122.94(16) . . ?
C29 N3 H3 118.1(17) . . ?
C24 N4 H4 117.8(18) . . ?
C25 N4 H4 115.6(18) . . ?
C25 N4 C24 125.91(16) . . ?
C37 N5 H5 120.5(18) . . ?
C38 N5 H5 116.6(18) . . ?
C38 N5 C37 122.90(15) . . ?
C41 N6 H6 117.0(15) . . ?
C41 N6 C42 123.42(15) . . ?
C42 N6 H6 119.6(15) . . ?
N1 C1 C2 134.36(16) . . ?
N1 C1 C4 134.12(16) . . ?
C4 C1 C2 91.50(13) . . ?
O1 C2 C1 133.88(16) . . ?
O1 C2 C3 137.81(16) . . ?
C1 C2 C3 88.30(13) . . ?
O2 C3 C2 135.87(16) . . ?
O2 C3 C4 135.31(16) . . ?
C4 C3 C2 88.72(13) . . ?
N2 C4 C1 132.13(16) . . ?
N2 C4 C3 136.50(16) . . ?
C1 C4 C3 91.29(13) . . ?
C6 C5 N2 121.00(15) . . ?
C6 C5 C10 119.81(15) . . ?
C10 C5 N2 119.16(14) . . ?
C5 C6 H6A 119.7 . . ?
C7 C6 C5 120.61(16) . . ?
C7 C6 H6A 119.7 . . ?
C6 C7 H7A 120.3 . . ?
C8 C7 C6 119.48(16) . . ?
C8 C7 H7A 120.3 . . ?
Cl7 C8 H7 5.6(18) . . ?
C7 C8 Cl7 120.6(4) . . ?
C7 C8 H7 119.1(17) . . ?
C7 C8 C9 120.77(17) . . ?
C9 C8 Cl7 118.4(4) . . ?
C9 C8 H7 120.1(17) . . ?
C8 C9 H9 120.0 . . ?
C8 C9 C10 119.92(17) . . ?
C10 C9 H9 120.0 . . ?
O3 C10 C5 115.76(14) . . ?
O3 C10 C9 124.85(15) . . ?
C9 C10 C5 119.39(15) . . ?
O3 C11 H11A 109.4 . . ?
O3 C11 H11B 109.4 . . ?
O3 C11 C12 111.08(13) . . ?
H11A C11 H11B 108.0 . . ?
C12 C11 H11A 109.4 . . ?
C12 C11 H11B 109.4 . . ?
C13 C12 C11 119.38(16) . . ?
C17 C12 C11 119.82(15) . . ?
C17 C12 C13 120.57(15) . . ?
C12 C13 C53 119.83(15) . . ?
C14 C13 C12 119.49(16) . . ?
C14 C13 C53 120.68(16) . . ?
C13 C14 C18 118.71(16) . . ?
C15 C14 C13 120.43(16) . . ?
C15 C14 C18 120.65(15) . . ?
C14 C15 C16 119.39(15) . . ?
C14 C15 C49 120.59(16) . . ?
C16 C15 C49 120.02(16) . . ?
C15 C16 C17 120.67(16) . . ?
C15 C16 C48 120.45(15) . . ?
C17 C16 C48 118.86(15) . . ?
C12 C17 C16 119.41(15) . . ?
C12 C17 C51 120.69(15) . . ?
C16 C17 C51 119.89(16) . . ?
O4 C18 C14 111.04(14) . . ?
O4 C18 H18A 109.4 . . ?
O4 C18 H18B 109.4 . . ?
C14 C18 H18A 109.4 . . ?
C14 C18 H18B 109.4 . . ?
H18A C18 H18B 108.0 . . ?
O4 C19 C20 124.62(16) . . ?
O4 C19 C24 115.63(15) . . ?
C20 C19 C24 119.75(16) . . ?
C19 C20 H20 120.0 . . ?
C19 C20 C21 120.02(18) . . ?
C21 C20 H20 120.0 . . ?
C20 C21 H21 120.0 . . ?
C22 C21 C20 120.05(17) . . ?
C22 C21 H21 120.0 . . ?
C21 C22 H22 119.9 . . ?
C21 C22 C23 120.25(17) . . ?
C23 C22 H22 119.9 . . ?
C22 C23 H23 120.0 . . ?
C24 C23 C22 120.08(18) . . ?
C24 C23 H23 120.0 . . ?
C19 C24 N4 117.89(15) . . ?
C23 C24 N4 122.30(17) . . ?
C23 C24 C19 119.77(16) . . ?
N4 C25 C26 138.43(16) . . ?
N4 C25 C28 129.91(16) . . ?
C28 C25 C26 91.63(14) . . ?
O7 C26 C25 137.90(18) . . ?
O7 C26 C27 133.99(18) . . ?
C25 C26 C27 88.11(14) . . ?
O6 C27 C26 135.87(17) . . ?
O6 C27 C28 135.85(17) . . ?
C28 C27 C26 88.28(14) . . ?
N3 C28 C25 133.31(17) . . ?
N3 C28 C27 134.70(17) . . ?
C25 C28 C27 91.98(14) . . ?
N3 C29 H29A 109.6 . . ?
N3 C29 H29B 109.6 . . ?
N3 C29 C30 110.19(14) . . ?
H29A C29 H29B 108.1 . . ?
C30 C29 H29A 109.6 . . ?
C30 C29 H29B 109.6 . . ?
C31 C30 C29 119.16(15) . . ?
C31 C30 C35 120.90(15) . . ?
C35 C30 C29 119.78(15) . . ?
C30 C31 C32 119.03(15) . . ?
C30 C31 C59 121.08(15) . . ?
C32 C31 C59 119.89(15) . . ?
C31 C32 C37 118.80(15) . . ?
C33 C32 C31 120.61(15) . . ?
C33 C32 C37 120.36(14) . . ?
C32 C33 C34 119.45(15) . . ?
C32 C33 C57 121.29(15) . . ?
C34 C33 C57 119.22(15) . . ?
C33 C34 C36 119.18(14) . . ?
C35 C34 C33 120.53(15) . . ?
C35 C34 C36 119.96(15) . . ?
C30 C35 C55 119.88(15) . . ?
C34 C35 C30 119.28(16) . . ?
C34 C35 C55 120.80(15) . . ?
N1 C36 C34 107.77(13) . . ?
N1 C36 H36A 110.2 . . ?
N1 C36 H36B 110.2 . . ?
C34 C36 H36A 110.2 . . ?
C34 C36 H36B 110.2 . . ?
H36A C36 H36B 108.5 . . ?
N5 C37 C32 109.82(13) . . ?
N5 C37 H37A 109.7 . . ?
N5 C37 H37B 109.7 . . ?
C32 C37 H37A 109.7 . . ?
C32 C37 H37B 109.7 . . ?
H37A C37 H37B 108.2 . . ?
N5 C38 C39 135.62(16) . . ?
N5 C38 C41 132.75(16) . . ?
C41 C38 C39 91.61(14) . . ?
O8 C39 C38 134.70(18) . . ?
O8 C39 C40 137.00(17) . . ?
C38 C39 C40 88.25(14) . . ?
O9 C40 C39 136.14(17) . . ?
O9 C40 C41 135.78(18) . . ?
C41 C40 C39 88.08(14) . . ?
N6 C41 C38 131.62(15) . . ?
N6 C41 C40 136.32(16) . . ?
C38 C41 C40 92.05(14) . . ?
C43 C42 N6 121.94(16) . . ?
C43 C42 C47 119.97(16) . . ?
C47 C42 N6 118.07(15) . . ?
C42 C43 H43 119.8 . . ?
C42 C43 C44 120.33(17) . . ?
C44 C43 H43 119.8 . . ?
C43 C44 H44 120.3 . . ?
C45 C44 C43 119.35(17) . . ?
C45 C44 H44 120.3 . . ?
C44 C45 H45 119.4 . . ?
C44 C45 C46 121.19(17) . . ?
C46 C45 H45 119.4 . . ?
C45 C46 H46 120.4 . . ?
C47 C46 C45 119.25(17) . . ?
C47 C46 H46 120.4 . . ?
O5 C47 C42 114.63(14) . . ?
O5 C47 C46 125.46(16) . . ?
C46 C47 C42 119.90(16) . . ?
O5 C48 C16 107.67(13) . . ?
O5 C48 H48A 110.2 . . ?
O5 C48 H48B 110.2 . . ?
C16 C48 H48A 110.2 . . ?
C16 C48 H48B 110.2 . . ?
H48A C48 H48B 108.5 . . ?
C15 C49 H49A 109.1 . . ?
C15 C49 H49B 109.1 . . ?
C15 C49 C50 112.54(16) . . ?
H49A C49 H49B 107.8 . . ?
C50 C49 H49A 109.1 . . ?
C50 C49 H49B 109.1 . . ?
C49 C50 H50A 109.5 . . ?
C49 C50 H50B 109.5 . . ?
C49 C50 H50C 109.5 . . ?
H50A C50 H50B 109.5 . . ?
H50A C50 H50C 109.5 . . ?
H50B C50 H50C 109.5 . . ?
C17 C51 H51A 109.2 . . ?
C17 C51 H51B 109.2 . . ?
C17 C51 C52 112.20(14) . . ?
H51A C51 H51B 107.9 . . ?
C52 C51 H51A 109.2 . . ?
C52 C51 H51B 109.2 . . ?
C51 C52 H52A 109.5 . . ?
C51 C52 H52B 109.5 . . ?
C51 C52 H52C 109.5 . . ?
H52A C52 H52B 109.5 . . ?
H52A C52 H52C 109.5 . . ?
H52B C52 H52C 109.5 . . ?
C13 C53 H53A 108.8 . . ?
C13 C53 H53B 108.8 . . ?
C13 C53 C54 113.93(15) . . ?
H53A C53 H53B 107.7 . . ?
C54 C53 H53A 108.8 . . ?
C54 C53 H53B 108.8 . . ?
C53 C54 H54A 109.5 . . ?
C53 C54 H54B 109.5 . . ?
C53 C54 H54C 109.5 . . ?
H54A C54 H54B 109.5 . . ?
H54A C54 H54C 109.5 . . ?
H54B C54 H54C 109.5 . . ?
C35 C55 H55A 109.4 . . ?
C35 C55 H55B 109.4 . . ?
C35 C55 C56 111.22(16) . . ?
H55A C55 H55B 108.0 . . ?
C56 C55 H55A 109.4 . . ?
C56 C55 H55B 109.4 . . ?
C55 C56 H56A 109.5 . . ?
C55 C56 H56B 109.5 . . ?
C55 C56 H56C 109.5 . . ?
H56A C56 H56B 109.5 . . ?
H56A C56 H56C 109.5 . . ?
H56B C56 H56C 109.5 . . ?
C33 C57 H57A 109.6 . . ?
C33 C57 H57B 109.6 . . ?
C33 C57 C58 110.20(14) . . ?
H57A C57 H57B 108.1 . . ?
C58 C57 H57A 109.6 . . ?
C58 C57 H57B 109.6 . . ?
C57 C58 H58A 109.5 . . ?
C57 C58 H58B 109.5 . . ?
C57 C58 H58C 109.5 . . ?
H58A C58 H58B 109.5 . . ?
H58A C58 H58C 109.5 . . ?
H58B C58 H58C 109.5 . . ?
C31 C59 H59A 108.8 . . ?
C31 C59 H59B 108.8 . . ?
C31 C59 C60 113.64(14) . . ?
H59A C59 H59B 107.7 . . ?
C60 C59 H59A 108.8 . . ?
C60 C59 H59B 108.8 . . ?
C59 C60 H60A 109.5 . . ?
C59 C60 H60B 109.5 . . ?
C59 C60 H60C 109.5 . . ?
H60A C60 H60B 109.5 . . ?
H60A C60 H60C 109.5 . . ?
H60B C60 H60C 109.5 . . ?
C61 N7 C69 111.02(14) . . ?
C61 N7 C73 111.83(15) . . ?
C65 N7 C61 105.41(14) . . ?
C65 N7 C69 111.36(15) . . ?
C65 N7 C73 112.26(14) . . ?
C69 N7 C73 105.10(13) . . ?
N7 C61 H 108.3 . . ?
N7 C61 HA 108.3 . . ?
H C61 HA 107.4 . . ?
C62 C61 N7 116.15(15) . . ?
C62 C61 H 108.3 . . ?
C62 C61 HA 108.3 . . ?
C61 C62 HB 109.8 . . ?
C61 C62 HC 109.8 . . ?
C61 C62 C63 109.20(17) . . ?
HB C62 HC 108.3 . . ?
C63 C62 HB 109.8 . . ?
C63 C62 HC 109.8 . . ?
C62 C63 HD 109.0 . . ?
C62 C63 HE 109.0 . . ?
HD C63 HE 107.8 . . ?
C64 C63 C62 113.0(2) . . ?
C64 C63 HD 109.0 . . ?
C64 C63 HE 109.0 . . ?
C63 C64 HF 109.5 . . ?
C63 C64 HG 109.5 . . ?
C63 C64 HH 109.5 . . ?
HF C64 HG 109.5 . . ?
HF C64 HH 109.5 . . ?
HG C64 HH 109.5 . . ?
N7 C65 HI 108.0 . . ?
N7 C65 HJ 108.0 . . ?
HI C65 HJ 107.2 . . ?
C66 C65 N7 117.37(15) . . ?
C66 C65 HI 108.0 . . ?
C66 C65 HJ 108.0 . . ?
C65 C66 HK 110.1 . . ?
C65 C66 HL 110.1 . . ?
C65 C66 C67 108.21(17) . . ?
HK C66 HL 108.4 . . ?
C67 C66 HK 110.1 . . ?
C67 C66 HL 110.1 . . ?
C66 C67 HM 109.1 . . ?
C66 C67 HN 109.1 . . ?
HM C67 HN 107.8 . . ?
C68 C67 C66 112.57(19) . . ?
C68 C67 HM 109.1 . . ?
C68 C67 HN 109.1 . . ?
C67 C68 HO 109.5 . . ?
C67 C68 HP 109.5 . . ?
C67 C68 HQ 109.5 . . ?
HO C68 HP 109.5 . . ?
HO C68 HQ 109.5 . . ?
HP C68 HQ 109.5 . . ?
N7 C69 HR 108.2 . . ?
N7 C69 HS 108.2 . . ?
HR C69 HS 107.4 . . ?
C70 C69 N7 116.28(15) . . ?
C70 C69 HR 108.2 . . ?
C70 C69 HS 108.2 . . ?
C69 C70 HT 109.9 . . ?
C69 C70 HU 109.9 . . ?
C69 C70 C71 109.08(16) . . ?
HT C70 HU 108.3 . . ?
C71 C70 HT 109.9 . . ?
C71 C70 HU 109.9 . . ?
C70 C71 HV 109.2 . . ?
C70 C71 HW 109.2 . . ?
HV C71 HW 107.9 . . ?
C72 C71 C70 112.15(18) . . ?
C72 C71 HV 109.2 . . ?
C72 C71 HW 109.2 . . ?
C71 C72 HX 109.5 . . ?
C71 C72 HY 109.5 . . ?
C71 C72 HZ 109.5 . . ?
HX C72 HY 109.5 . . ?
HX C72 HZ 109.5 . . ?
HY C72 HZ 109.5 . . ?
N7 C73 H8 108.0 . . ?
N7 C73 H10 108.0 . . ?
H8 C73 H10 107.3 . . ?
C74 C73 N7 117.00(15) . . ?
C74 C73 H8 108.0 . . ?
C74 C73 H10 108.0 . . ?
C73 C74 H11 109.5 . . ?
C73 C74 H12 109.5 . . ?
C73 C74 C75 110.67(16) . . ?
H11 C74 H12 108.1 . . ?
C75 C74 H11 109.5 . . ?
C75 C74 H12 109.5 . . ?
C74 C75 H13 108.4 . . ?
C74 C75 H14 108.4 . . ?
H13 C75 H14 107.5 . . ?
C76 C75 C74 115.4(2) . . ?
C76 C75 H13 108.4 . . ?
C76 C75 H14 108.4 . . ?
C75 C76 H15 109.5 . . ?
C75 C76 H16 109.5 . . ?
C75 C76 H17 109.5 . . ?
H15 C76 H16 109.5 . . ?
H15 C76 H17 109.5 . . ?
H16 C76 H17 109.5 . . ?
C81 O16 H18 109.5 . . ?
C81A O16A H19 109.5 . . ?
O16 C81 H24 109.5 . . ?
O16 C81 H25 109.5 . . ?
O16 C81 H26 109.5 . . ?
H24 C81 H25 109.5 . . ?
H24 C81 H26 109.5 . . ?
H25 C81 H26 109.5 . . ?
O16A C81A H27 109.5 . . ?
O16A C81A H28 109.5 . . ?
O16A C81A H29 109.5 . . ?
H27 C81A H28 109.5 . . ?
H27 C81A H29 109.5 . . ?
H28 C81A H29 109.5 . . ?
Cl4 C77 Cl6 110.05(12) . . ?
Cl4 C77 H30 109.2(14) . . ?
Cl5 C77 Cl4 111.30(13) . . ?
Cl5 C77 Cl6 109.79(12) . . ?
Cl5 C77 H30 107.9(14) . . ?
Cl6 C77 H30 108.5(14) . . ?
Cl4A C77A H31 110.9 . . ?
Cl5A C77A Cl4A 111.1(15) . . ?
Cl5A C77A Cl6A 105.6(14) . . ?
Cl5A C77A H31 110.9 . . ?
Cl6A C77A Cl4A 107.3(14) . . ?
Cl6A C77A H31 110.9 . . ?
O10 P1 O12 106.64(7) . . ?
O10 P1 O13 106.58(8) . . ?
O11 P1 O10 116.99(8) . . ?
O11 P1 O12 110.88(7) . . ?
O11 P1 O13 109.75(8) . . ?
O12 P1 O13 105.29(8) . . ?
P1 O12 H32 111(2) . . ?
P1 O13 H33 112(3) . . ?
C80 O15 H34 109.5 . . ?
O15 C80 H35 109.5 . . ?
O15 C80 H36 109.5 . . ?
O15 C80 H37 109.5 . . ?
H35 C80 H36 109.5 . . ?
H35 C80 H37 109.5 . . ?
H36 C80 H37 109.5 . . ?
C79 O14 H38 109(2) . . ?
O14 C79 H39 109.5 . . ?
O14 C79 H40 109.5 . . ?
O14 C79 H41 109.5 . . ?
H39 C79 H40 109.5 . . ?
H39 C79 H41 109.5 . . ?
H40 C79 H41 109.5 . . ?
Cl1 C78 H42 108.5 . . ?
Cl2 C78 Cl1 109.88(10) . . ?
Cl2 C78 H42 108.5 . . ?
Cl3 C78 Cl1 110.35(11) . . ?
Cl3 C78 Cl2 111.01(11) . . ?
Cl3 C78 H42 108.5 . . ?

loop_
_geom_bond_atom_site_label_1
_geom_bond_atom_site_label_2
_geom_bond_distance
_geom_bond_site_symmetry_2
_geom_bond_publ_flag
Cl7 H7 0.80(3) . ?
Cl7 C8 1.699(14) . ?
O1 C2 1.227(2) . ?
O2 C3 1.240(2) . ?
O3 C10 1.373(2) . ?
O3 C11 1.443(2) . ?
O4 C18 1.445(2) . ?
O4 C19 1.377(2) . ?
O5 C47 1.368(2) . ?
O5 C48 1.441(2) . ?
O6 C27 1.224(2) . ?
O7 C26 1.221(2) . ?
O8 C39 1.225(2) . ?
O9 C40 1.225(2) . ?
N1 H1 0.81(3) . ?
N1 C1 1.309(2) . ?
N1 C36 1.473(2) . ?
N2 H2 0.80(3) . ?
N2 C4 1.333(2) . ?
N2 C5 1.417(2) . ?
N3 H3 0.80(3) . ?
N3 C28 1.320(2) . ?
N3 C29 1.468(2) . ?
N4 H4 0.77(3) . ?
N4 C24 1.412(2) . ?
N4 C25 1.345(2) . ?
N5 H5 0.80(3) . ?
N5 C37 1.464(2) . ?
N5 C38 1.318(2) . ?
N6 H6 0.85(2) . ?
N6 C41 1.332(2) . ?
N6 C42 1.417(2) . ?
C1 C2 1.466(2) . ?
C1 C4 1.427(2) . ?
C2 C3 1.501(2) . ?
C3 C4 1.463(2) . ?
C5 C6 1.392(2) . ?
C5 C10 1.401(2) . ?
C6 H6A 0.9500 . ?
C6 C7 1.386(3) . ?
C7 H7A 0.9500 . ?
C7 C8 1.384(3) . ?
C8 H7 0.91(3) . ?
C8 C9 1.390(3) . ?
C9 H9 0.9500 . ?
C9 C10 1.395(2) . ?
C11 H11A 0.9900 . ?
C11 H11B 0.9900 . ?
C11 C12 1.508(2) . ?
C12 C13 1.406(2) . ?
C12 C17 1.399(2) . ?
C13 C14 1.406(2) . ?
C13 C53 1.518(2) . ?
C14 C15 1.404(2) . ?
C14 C18 1.511(2) . ?
C15 C16 1.404(2) . ?
C15 C49 1.519(2) . ?
C16 C17 1.406(2) . ?
C16 C48 1.506(2) . ?
C17 C51 1.517(2) . ?
C18 H18A 0.9900 . ?
C18 H18B 0.9900 . ?
C19 C20 1.394(2) . ?
C19 C24 1.401(3) . ?
C20 H20 0.9500 . ?
C20 C21 1.396(3) . ?
C21 H21 0.9500 . ?
C21 C22 1.379(3) . ?
C22 H22 0.9500 . ?
C22 C23 1.397(3) . ?
C23 H23 0.9500 . ?
C23 C24 1.388(3) . ?
C25 C26 1.483(2) . ?
C25 C28 1.415(2) . ?
C26 C27 1.508(3) . ?
C27 C28 1.477(2) . ?
C29 H29A 0.9900 . ?
C29 H29B 0.9900 . ?
C29 C30 1.515(2) . ?
C30 C31 1.403(2) . ?
C30 C35 1.406(2) . ?
C31 C32 1.409(2) . ?
C31 C59 1.524(2) . ?
C32 C33 1.404(2) . ?
C32 C37 1.514(2) . ?
C33 C34 1.407(2) . ?
C33 C57 1.521(2) . ?
C34 C35 1.403(2) . ?
C34 C36 1.519(2) . ?
C35 C55 1.518(2) . ?
C36 H36A 0.9900 . ?
C36 H36B 0.9900 . ?
C37 H37A 0.9900 . ?
C37 H37B 0.9900 . ?
C38 C39 1.472(2) . ?
C38 C41 1.412(2) . ?
C39 C40 1.506(3) . ?
C40 C41 1.469(2) . ?
C42 C43 1.386(2) . ?
C42 C47 1.403(2) . ?
C43 H43 0.9500 . ?
C43 C44 1.393(3) . ?
C44 H44 0.9500 . ?
C44 C45 1.380(3) . ?
C45 H45 0.9500 . ?
C45 C46 1.398(3) . ?
C46 H46 0.9500 . ?
C46 C47 1.387(2) . ?
C48 H48A 0.9900 . ?
C48 H48B 0.9900 . ?
C49 H49A 0.9900 . ?
C49 H49B 0.9900 . ?
C49 C50 1.534(3) . ?
C50 H50A 0.9800 . ?
C50 H50B 0.9800 . ?
C50 H50C 0.9800 . ?
C51 H51A 0.9900 . ?
C51 H51B 0.9900 . ?
C51 C52 1.535(2) . ?
C52 H52A 0.9800 . ?
C52 H52B 0.9800 . ?
C52 H52C 0.9800 . ?
C53 H53A 0.9900 . ?
C53 H53B 0.9900 . ?
C53 C54 1.533(3) . ?
C54 H54A 0.9800 . ?
C54 H54B 0.9800 . ?
C54 H54C 0.9800 . ?
C55 H55A 0.9900 . ?
C55 H55B 0.9900 . ?
C55 C56 1.535(3) . ?
C56 H56A 0.9800 . ?
C56 H56B 0.9800 . ?
C56 H56C 0.9800 . ?
C57 H57A 0.9900 . ?
C57 H57B 0.9900 . ?
C57 C58 1.534(2) . ?
C58 H58A 0.9800 . ?
C58 H58B 0.9800 . ?
C58 H58C 0.9800 . ?
C59 H59A 0.9900 . ?
C59 H59B 0.9900 . ?
C59 C60 1.533(2) . ?
C60 H60A 0.9800 . ?
C60 H60B 0.9800 . ?
C60 H60C 0.9800 . ?
N7 C61 1.521(2) . ?
N7 C65 1.519(2) . ?
N7 C69 1.524(2) . ?
N7 C73 1.526(2) . ?
C61 H 0.9900 . ?
C61 HA 0.9900 . ?
C61 C62 1.511(3) . ?
C62 HB 0.9900 . ?
C62 HC 0.9900 . ?
C62 C63 1.529(3) . ?
C63 HD 0.9900 . ?
C63 HE 0.9900 . ?
C63 C64 1.509(4) . ?
C64 HF 0.9800 . ?
C64 HG 0.9800 . ?
C64 HH 0.9800 . ?
C65 HI 0.9900 . ?
C65 HJ 0.9900 . ?
C65 C66 1.514(3) . ?
C66 HK 0.9900 . ?
C66 HL 0.9900 . ?
C66 C67 1.531(3) . ?
C67 HM 0.9900 . ?
C67 HN 0.9900 . ?
C67 C68 1.512(3) . ?
C68 HO 0.9800 . ?
C68 HP 0.9800 . ?
C68 HQ 0.9800 . ?
C69 HR 0.9900 . ?
C69 HS 0.9900 . ?
C69 C70 1.512(3) . ?
C70 HT 0.9900 . ?
C70 HU 0.9900 . ?
C70 C71 1.535(3) . ?
C71 HV 0.9900 . ?
C71 HW 0.9900 . ?
C71 C72 1.508(3) . ?
C72 HX 0.9800 . ?
C72 HY 0.9800 . ?
C72 HZ 0.9800 . ?
C73 H8 0.9900 . ?
C73 H10 0.9900 . ?
C73 C74 1.522(3) . ?
C74 H11 0.9900 . ?
C74 H12 0.9900 . ?
C74 C75 1.532(3) . ?
C75 H13 0.9900 . ?
C75 H14 0.9900 . ?
C75 C76 1.515(3) . ?
C76 H15 0.9800 . ?
C76 H16 0.9800 . ?
C76 H17 0.9800 . ?
O16 H18 0.8400 . ?
O16 C81 1.486(8) . ?
O16A H19 0.8400 . ?
O16A C81A 1.494(7) . ?
C81 H24 0.9800 . ?
C81 H25 0.9800 . ?
C81 H26 0.9800 . ?
C81A H27 0.9800 . ?
C81A H28 0.9800 . ?
C81A H29 0.9800 . ?
Cl4 C77 1.749(2) . ?
Cl4A C77A 1.79(2) . ?
Cl5 C77 1.746(2) . ?
Cl5A C77A 1.76(2) . ?
Cl6 C77 1.768(2) . ?
Cl6A C77A 1.76(2) . ?
C77 H30 0.99(2) . ?
C77A H31 1.0000 . ?
P1 O10 1.5016(13) . ?
P1 O11 1.4946(13) . ?
P1 O12 1.5755(13) . ?
P1 O13 1.5860(14) . ?
O12 H32 0.76(3) . ?
O13 H33 0.77(4) . ?
O15 H34 0.8400 . ?
O15 C80 1.390(3) . ?
C80 H35 0.9800 . ?
C80 H36 0.9800 . ?
C80 H37 0.9800 . ?
O14 H38 0.90(3) . ?
O14 C79 1.429(3) . ?
C79 H39 0.9800 . ?
C79 H40 0.9800 . ?
C79 H41 0.9800 . ?
Cl1 C78 1.7628(19) . ?
Cl2 C78 1.762(2) . ?
Cl3 C78 1.758(2) . ?
C78 H42 1.0000 . ?

loop_
_geom_hbond_atom_site_label_D
_geom_hbond_atom_site_label_H
_geom_hbond_atom_site_label_A
_geom_hbond_distance_DH
_geom_hbond_distance_HA
_geom_hbond_distance_DA
_geom_hbond_angle_DHA
_geom_hbond_site_symmetry_A
_geom_hbond_publ_flag
N1 H1 O10 0.81(3) 2.02(3) 2.777(2) 156(2) . yes
N2 H2 O10 0.80(3) 2.00(3) 2.7557(19) 158(2) . yes
N3 H3 O14 0.80(3) 2.05(3) 2.812(2) 161(2) . yes
N4 H4 O14 0.77(3) 2.25(3) 2.987(2) 161(2) . yes
N5 H5 O11 0.80(3) 1.98(3) 2.734(2) 158(2) . yes
N6 H6 O11 0.85(2) 1.96(3) 2.7672(19) 157(2) . yes
O16 H18 O8 0.84 1.96 2.78(2) 163.5 1_655 yes
O16A H19 O8 0.84 1.94 2.753(13) 163.6 1_655 yes
O12 H32 O1 0.76(3) 1.91(3) 2.6694(19) 175(3) 2 yes
O13 H33 O2 0.77(4) 1.91(4) 2.6817(19) 176(4) 2 yes
O15 H34 O10 0.84 1.91 2.736(2) 167.1 . yes
O14 H38 O15 0.90(3) 1.74(3) 2.641(2) 178(3) . yes
C78 H42 O2 1.00 2.24 3.126(2) 147.5 . yes

loop_
_geom_torsion_atom_site_label_1
_geom_torsion_atom_site_label_2
_geom_torsion_atom_site_label_3
_geom_torsion_atom_site_label_4
_geom_torsion
_geom_torsion_site_symmetry_1
_geom_torsion_site_symmetry_2
_geom_torsion_site_symmetry_3
_geom_torsion_site_symmetry_4
_geom_torsion_publ_flag
Cl7 C8 C9 C10 -175.8(5) . . . . ?
O1 C2 C3 O2 -5.3(4) . . . . ?
O1 C2 C3 C4 178.0(2) . . . . ?
O2 C3 C4 N2 3.5(3) . . . . ?
O2 C3 C4 C1 -173.5(2) . . . . ?
O3 C11 C12 C13 89.01(19) . . . . ?
O3 C11 C12 C17 -96.44(18) . . . . ?
O4 C19 C20 C21 -178.03(16) . . . . ?
O4 C19 C24 N4 -4.2(2) . . . . ?
O4 C19 C24 C23 177.94(16) . . . . ?
O6 C27 C28 N3 0.4(4) . . . . ?
O6 C27 C28 C25 180.0(2) . . . . ?
O7 C26 C27 O6 0.9(4) . . . . ?
O7 C26 C27 C28 -178.8(2) . . . . ?
O8 C39 C40 O9 -2.0(4) . . . . ?
O8 C39 C40 C41 177.5(2) . . . . ?
O9 C40 C41 N6 0.6(4) . . . . ?
O9 C40 C41 C38 179.6(2) . . . . ?
N1 C1 C2 O1 3.4(3) . . . . ?
N1 C1 C2 C3 -175.42(19) . . . . ?
N1 C1 C4 N2 -1.9(3) . . . . ?
N1 C1 C4 C3 175.34(19) . . . . ?
N2 C5 C6 C7 178.51(16) . . . . ?
N2 C5 C10 O3 0.4(2) . . . . ?
N2 C5 C10 C9 -179.52(15) . . . . ?
N3 C29 C30 C31 -86.68(18) . . . . ?
N3 C29 C30 C35 88.87(19) . . . . ?
N4 C25 C26 O7 0.7(4) . . . . ?
N4 C25 C26 C27 -178.3(2) . . . . ?
N4 C25 C28 N3 -1.8(3) . . . . ?
N4 C25 C28 C27 178.60(18) . . . . ?
N5 C38 C39 O8 3.9(4) . . . . ?
N5 C38 C39 C40 -178.4(2) . . . . ?
N5 C38 C41 N6 -2.5(3) . . . . ?
N5 C38 C41 C40 178.42(19) . . . . ?
N6 C42 C43 C44 -178.18(15) . . . . ?
N6 C42 C47 O5 -3.2(2) . . . . ?
N6 C42 C47 C46 177.32(15) . . . . ?
C1 N1 C36 C34 139.09(16) . . . . ?
C1 C2 C3 O2 173.5(2) . . . . ?
C1 C2 C3 C4 -3.19(12) . . . . ?
C2 C1 C4 N2 179.44(18) . . . . ?
C2 C1 C4 C3 -3.35(13) . . . . ?
C2 C3 C4 N2 -179.74(19) . . . . ?
C2 C3 C4 C1 3.27(13) . . . . ?
C4 N2 C5 C6 31.6(2) . . . . ?
C4 N2 C5 C10 -150.52(16) . . . . ?
C4 C1 C2 O1 -177.9(2) . . . . ?
C4 C1 C2 C3 3.27(13) . . . . ?
C5 N2 C4 C1 -166.62(16) . . . . ?
C5 N2 C4 C3 17.4(3) . . . . ?
C5 C6 C7 C8 0.4(3) . . . . ?
C6 C5 C10 O3 178.34(15) . . . . ?
C6 C5 C10 C9 -1.6(3) . . . . ?
C6 C7 C8 Cl7 174.7(5) . . . . ?
C6 C7 C8 C9 -0.4(3) . . . . ?
C7 C8 C9 C10 -0.6(3) . . . . ?
C8 C9 C10 O3 -178.38(17) . . . . ?
C8 C9 C10 C5 1.6(3) . . . . ?
C10 O3 C11 C12 179.40(14) . . . . ?
C10 C5 C6 C7 0.7(3) . . . . ?
C11 O3 C10 C5 -179.13(15) . . . . ?
C11 O3 C10 C9 0.8(2) . . . . ?
C11 C12 C13 C14 172.07(15) . . . . ?
C11 C12 C13 C53 -7.6(2) . . . . ?
C11 C12 C17 C16 -172.28(15) . . . . ?
C11 C12 C17 C51 6.5(2) . . . . ?
C12 C13 C14 C15 2.0(2) . . . . ?
C12 C13 C14 C18 -172.67(15) . . . . ?
C12 C13 C53 C54 88.4(2) . . . . ?
C12 C17 C51 C52 -91.2(2) . . . . ?
C13 C12 C17 C16 2.2(2) . . . . ?
C13 C12 C17 C51 -178.99(15) . . . . ?
C13 C14 C15 C16 -1.3(2) . . . . ?
C13 C14 C15 C49 179.57(16) . . . . ?
C13 C14 C18 O4 -81.95(19) . . . . ?
C14 C13 C53 C54 -91.2(2) . . . . ?
C14 C15 C16 C17 1.1(2) . . . . ?
C14 C15 C16 C48 -177.40(15) . . . . ?
C14 C15 C49 C50 90.9(2) . . . . ?
C15 C14 C18 O4 103.39(18) . . . . ?
C15 C16 C17 C12 -1.5(2) . . . . ?
C15 C16 C17 C51 179.65(15) . . . . ?
C15 C16 C48 O5 -95.12(18) . . . . ?
C16 C15 C49 C50 -88.1(2) . . . . ?
C16 C17 C51 C52 87.6(2) . . . . ?
C17 C12 C13 C14 -2.4(2) . . . . ?
C17 C12 C13 C53 177.90(15) . . . . ?
C17 C16 C48 O5 86.35(18) . . . . ?
C18 O4 C19 C20 14.4(2) . . . . ?
C18 O4 C19 C24 -166.12(15) . . . . ?
C18 C14 C15 C16 173.22(15) . . . . ?
C18 C14 C15 C49 -5.9(2) . . . . ?
C19 O4 C18 C14 163.30(14) . . . . ?
C19 C20 C21 C22 -0.2(3) . . . . ?
C20 C19 C24 N4 175.32(16) . . . . ?
C20 C19 C24 C23 -2.5(3) . . . . ?
C20 C21 C22 C23 -2.0(3) . . . . ?
C21 C22 C23 C24 1.9(3) . . . . ?
C22 C23 C24 N4 -177.42(17) . . . . ?
C22 C23 C24 C19 0.3(3) . . . . ?
C24 N4 C25 C26 -20.3(3) . . . . ?
C24 N4 C25 C28 162.22(17) . . . . ?
C24 C19 C20 C21 2.5(3) . . . . ?
C25 N4 C24 C19 167.50(16) . . . . ?
C25 N4 C24 C23 -14.7(3) . . . . ?
C25 C26 C27 O6 180.0(2) . . . . ?
C25 C26 C27 C28 0.28(12) . . . . ?
C26 C25 C28 N3 179.89(19) . . . . ?
C26 C25 C28 C27 0.30(13) . . . . ?
C26 C27 C28 N3 -179.9(2) . . . . ?
C26 C27 C28 C25 -0.29(13) . . . . ?
C28 N3 C29 C30 -132.18(17) . . . . ?
C28 C25 C26 O7 178.7(2) . . . . ?
C28 C25 C26 C27 -0.29(13) . . . . ?
C29 N3 C28 C25 -176.94(17) . . . . ?
C29 N3 C28 C27 2.5(3) . . . . ?
C29 C30 C31 C32 -179.54(14) . . . . ?
C29 C30 C31 C59 0.6(2) . . . . ?
C29 C30 C35 C34 -178.35(15) . . . . ?
C29 C30 C35 C55 3.6(2) . . . . ?
C30 C31 C32 C33 -3.0(2) . . . . ?
C30 C31 C32 C37 -177.49(14) . . . . ?
C30 C31 C59 C60 -93.91(19) . . . . ?
C30 C35 C55 C56 88.1(2) . . . . ?
C31 C30 C35 C34 -2.9(2) . . . . ?
C31 C30 C35 C55 179.11(15) . . . . ?
C31 C32 C33 C34 -1.0(2) . . . . ?
C31 C32 C33 C57 176.58(15) . . . . ?
C31 C32 C37 N5 85.78(17) . . . . ?
C32 C31 C59 C60 86.27(19) . . . . ?
C32 C33 C34 C35 3.1(2) . . . . ?
C32 C33 C34 C36 -170.28(14) . . . . ?
C32 C33 C57 C58 -97.25(18) . . . . ?
C33 C32 C37 N5 -88.72(18) . . . . ?
C33 C34 C35 C30 -1.2(2) . . . . ?
C33 C34 C35 C55 176.78(15) . . . . ?
C33 C34 C36 N1 86.17(18) . . . . ?
C34 C33 C57 C58 80.32(19) . . . . ?
C34 C35 C55 C56 -89.9(2) . . . . ?
C35 C30 C31 C32 5.0(2) . . . . ?
C35 C30 C31 C59 -174.86(15) . . . . ?
C35 C34 C36 N1 -87.27(18) . . . . ?
C36 N1 C1 C2 0.0(3) . . . . ?
C36 N1 C1 C4 -178.12(16) . . . . ?
C36 C34 C35 C30 172.14(15) . . . . ?
C36 C34 C35 C55 -9.9(2) . . . . ?
C37 N5 C38 C39 7.0(3) . . . . ?
C37 N5 C38 C41 -170.96(17) . . . . ?
C37 C32 C33 C34 173.42(14) . . . . ?
C37 C32 C33 C57 -9.0(2) . . . . ?
C38 N5 C37 C32 -138.62(16) . . . . ?
C38 C39 C40 O9 -179.6(2) . . . . ?
C38 C39 C40 C41 -0.16(13) . . . . ?
C39 C38 C41 N6 178.94(18) . . . . ?
C39 C38 C41 C40 -0.17(13) . . . . ?
C39 C40 C41 N6 -178.9(2) . . . . ?
C39 C40 C41 C38 0.17(13) . . . . ?
C41 N6 C42 C43 -41.8(2) . . . . ?
C41 N6 C42 C47 139.75(17) . . . . ?
C41 C38 C39 O8 -177.5(2) . . . . ?
C41 C38 C39 C40 0.17(13) . . . . ?
C42 N6 C41 C38 165.80(17) . . . . ?
C42 N6 C41 C40 -15.5(3) . . . . ?
C42 C43 C44 C45 0.7(3) . . . . ?
C43 C42 C47 O5 178.29(14) . . . . ?
C43 C42 C47 C46 -1.2(2) . . . . ?
C43 C44 C45 C46 -0.8(3) . . . . ?
C44 C45 C46 C47 -0.1(3) . . . . ?
C45 C46 C47 O5 -178.31(16) . . . . ?
C45 C46 C47 C42 1.1(3) . . . . ?
C47 O5 C48 C16 -177.51(13) . . . . ?
C47 C42 C43 C44 0.2(2) . . . . ?
C48 O5 C47 C42 -173.12(14) . . . . ?
C48 O5 C47 C46 6.3(2) . . . . ?
C48 C16 C17 C12 177.00(14) . . . . ?
C48 C16 C17 C51 -1.8(2) . . . . ?
C49 C15 C16 C17 -179.81(15) . . . . ?
C49 C15 C16 C48 1.7(2) . . . . ?
C53 C13 C14 C15 -178.34(16) . . . . ?
C53 C13 C14 C18 7.0(2) . . . . ?
C57 C33 C34 C35 -174.49(15) . . . . ?
C57 C33 C34 C36 12.1(2) . . . . ?
C59 C31 C32 C33 176.82(15) . . . . ?
C59 C31 C32 C37 2.3(2) . . . . ?
N7 C61 C62 C63 -176.00(16) . . . . ?
N7 C65 C66 C67 174.88(17) . . . . ?
N7 C69 C70 C71 172.66(16) . . . . ?
N7 C73 C74 C75 164.76(17) . . . . ?
C61 N7 C65 C66 -171.31(17) . . . . ?
C61 N7 C69 C70 54.7(2) . . . . ?
C61 N7 C73 C74 -51.5(2) . . . . ?
C61 C62 C63 C64 -175.9(2) . . . . ?
C65 N7 C61 C62 -175.76(16) . . . . ?
C65 N7 C69 C70 -62.4(2) . . . . ?
C65 N7 C73 C74 66.8(2) . . . . ?
C65 C66 C67 C68 -177.7(2) . . . . ?
C69 N7 C61 C62 63.5(2) . . . . ?
C69 N7 C65 C66 -50.8(2) . . . . ?
C69 N7 C73 C74 -172.05(17) . . . . ?
C69 C70 C71 C72 167.43(18) . . . . ?
C73 N7 C61 C62 -53.5(2) . . . . ?
C73 N7 C65 C66 66.7(2) . . . . ?
C73 N7 C69 C70 175.81(16) . . . . ?
C73 C74 C75 C76 65.5(2) . . . . ?

loop_
_exptl_oxdiff_crystal_face_indexfrac_h
_exptl_oxdiff_crystal_face_indexfrac_k
_exptl_oxdiff_crystal_face_indexfrac_l
_exptl_oxdiff_crystal_face_x
_exptl_oxdiff_crystal_face_y
_exptl_oxdiff_crystal_face_z
-0.1570 1.5569 -22.3096 -0.3867 0.3651 -0.8469
0.1570 -1.5569 22.3096 0.3867 -0.3651 0.8469
-8.3955 -0.2394 6.4823 0.6763 0.7138 0.1819
8.3955 0.2394 -6.4823 -0.6763 -0.7138 -0.1819
-1.6706 7.8705 -16.2707 0.1616 0.1689 -0.9723
1.6706 -7.8705 16.2707 -0.1616 -0.1689 0.9723
-0.1026 -12.2348 -2.8132 -0.6738 0.5156 0.5292
0.1026 12.2348 2.8132 0.6738 -0.5156 -0.5292
